data_4119177
loop_
_publ_author_name
'Liting Du'
'Zhiyong Lu'
'Kaiyuan Zheng'
'Junyi Wang'
'Xin Zheng'
'Yi Pan'
'Xiaozeng You'
'Junfeng Bai'

_publ_section_title
;
 Fine-Tuning Pore Size by Shifting Coordination Sites of Ligands and
 Surface Polarization of Metal-Organic Frameworks To Sharply Enhance the
 Selectivity for CO2
;
_journal_name_full 'Journal of the American Chemical Society'
_journal_page_first 562
_journal_page_last 565
_journal_paper_doi 10.1021/ja309992a
_journal_volume 135
_journal_year 2013
_chemical_formula_moiety 'C12 H6 Cu N2 O4, C3 H7 N O, H0.80 O0.40, 0.6(H2 O) '
_chemical_formula_sum 'C15 H15 Cu N3 O6'
_chemical_formula_weight 396.85
_chemical_name_systematic
; 
 ? 
;
_space_group_IT_number 14
_symmetry_cell_setting monoclinic
_symmetry_space_group_name_Hall '-P 2ybc'
_symmetry_space_group_name_H-M 'P 1 21/c 1'
_atom_sites_solution_hydrogens geom
_atom_sites_solution_primary direct
_atom_sites_solution_secondary difmap
_audit_creation_method SHELXL-97
_cell_angle_alpha 90.00
_cell_angle_beta 107.495(7)
_cell_angle_gamma 90.00
_cell_formula_units_Z 4
_cell_length_a 10.908(7)
_cell_length_b 12.434(8)
_cell_length_c 14.354(9)
_cell_measurement_reflns_used 2179
_cell_measurement_temperature 296(2)
_cell_measurement_theta_max 25.67
_cell_measurement_theta_min 2.21
_cell_volume 1857(2)
_computing_structure_refinement 'SHELXL-97 (Sheldrick, 1997)'
_computing_structure_solution 'SHELXS-97 (Sheldrick, 1990)'
_diffrn_ambient_temperature 296(2)
_diffrn_measured_fraction_theta_full 0.972
_diffrn_measured_fraction_theta_max 0.972
_diffrn_measurement_device_type 'CCD area detector'
_diffrn_measurement_method 'phi and omega scans'
_diffrn_radiation_monochromator graphite
_diffrn_radiation_source 'fine-focus sealed tube'
_diffrn_radiation_type MoK\a
_diffrn_radiation_wavelength 0.71073
_diffrn_reflns_av_R_equivalents 0.0587
_diffrn_reflns_av_sigmaI/netI 0.0786
_diffrn_reflns_limit_h_max 13
_diffrn_reflns_limit_h_min -10
_diffrn_reflns_limit_k_max 15
_diffrn_reflns_limit_k_min -15
_diffrn_reflns_limit_l_max 17
_diffrn_reflns_limit_l_min -17
_diffrn_reflns_number 10226
_diffrn_reflns_theta_full 26.00
_diffrn_reflns_theta_max 26.00
_diffrn_reflns_theta_min 1.96
_exptl_absorpt_coefficient_mu 1.210
_exptl_absorpt_correction_T_max 0.766
_exptl_absorpt_correction_T_min 0.720
_exptl_absorpt_correction_type multi-scan
_exptl_absorpt_process_details 'SADABA, (Bruker, 2000)'
_exptl_crystal_colour blue
_exptl_crystal_density_diffrn 1.419
_exptl_crystal_description sheet
_exptl_crystal_F_000 812
_exptl_crystal_size_max 0.28
_exptl_crystal_size_mid 0.24
_exptl_crystal_size_min 0.22
_refine_diff_density_max 0.663
_refine_diff_density_min -0.404
_refine_diff_density_rms 0.077
_refine_ls_extinction_method none
_refine_ls_goodness_of_fit_ref 1.029
_refine_ls_hydrogen_treatment constr
_refine_ls_matrix_type full
_refine_ls_number_parameters 243
_refine_ls_number_reflns 3555
_refine_ls_number_restraints 2
_refine_ls_restrained_S_all 1.031
_refine_ls_R_factor_all 0.0806
_refine_ls_R_factor_gt 0.0548
_refine_ls_shift/su_max 0.000
_refine_ls_shift/su_mean 0.000
_refine_ls_structure_factor_coef Fsqd
_refine_ls_weighting_details 'calc w=1/[\s^2^(Fo^2^)+(0.0400P)^2^+0.9900P] where P=(Fo^2^+2Fc^2^)/3'
_refine_ls_weighting_scheme calc
_refine_ls_wR_factor_gt 0.1030
_refine_ls_wR_factor_ref 0.1087
_reflns_number_gt 2484
_reflns_number_total 3659
_reflns_threshold_expression >2sigma(I)
_cod_data_source_file ja309992a_si_002_2.cif
_cod_data_source_block NJU-Bai8
_cod_original_sg_symbol_Hall '-P 2ybc '
_cod_original_sg_symbol_H-M 'P 1 21/c 1 '
_cod_original_formula_sum 'C15 H15 Cu N3 O6 '
_cod_database_code 4119177

loop_
_symmetry_equiv_pos_as_xyz
'x, y, z'
'-x, y+1/2, -z+1/2'
'-x, -y, -z'
'x, -y-1/2, z-1/2'

loop_
_atom_site_label
_atom_site_type_symbol
_atom_site_fract_x
_atom_site_fract_y
_atom_site_fract_z
_atom_site_U_iso_or_equiv
_atom_site_adp_type
_atom_site_occupancy
_atom_site_symmetry_multiplicity
_atom_site_calc_flag
_atom_site_refinement_flags
C1 C 0.2045(4) 0.2118(3) 0.5712(3) 0.0358(9) Uani 1 1 d .
H1 H 0.1161 0.2009 0.5509 0.043 Uiso 1 1 calc R
C2 C 0.4170(4) 0.1410(3) 0.6312(3) 0.0330(9) Uani 1 1 d .
H2 H 0.4716 0.0826 0.6521 0.040 Uiso 1 1 calc R
C3 C 0.4690(4) 0.2440(3) 0.6303(3) 0.0326(9) Uani 1 1 d .
C4 C 0.3847(4) 0.3308(3) 0.5993(3) 0.0329(9) Uani 1 1 d .
H4 H 0.4173 0.3998 0.5982 0.040 Uiso 1 1 calc R
C5 C 0.6124(4) 0.2554(3) 0.6673(3) 0.0360(9) Uani 1 1 d .
C6 C 0.6817(4) 0.1876(3) 0.7423(3) 0.0319(8) Uani 1 1 d .
H6 H 0.6388 0.1406 0.7721 0.038 Uiso 1 1 calc R
C7 C 0.8157(4) 0.1909(3) 0.7720(3) 0.0342(9) Uani 1 1 d .
C8 C 0.8806(4) 0.2609(3) 0.7288(3) 0.0308(8) Uani 1 1 d .
H8 H 0.9699 0.2625 0.7492 0.037 Uiso 1 1 calc R
C9 C 0.8116(4) 0.3292(3) 0.6545(3) 0.0305(8) Uani 1 1 d .
C10 C 0.6765(4) 0.3265(3) 0.6237(3) 0.0346(9) Uani 1 1 d .
H10 H 0.6303 0.3722 0.5743 0.041 Uiso 1 1 calc R
C11 C 0.8862(4) 0.1193(3) 0.8561(3) 0.0332(9) Uani 1 1 d .
C12 C 0.8807(4) 0.3973(3) 0.6001(3) 0.0320(8) Uani 1 1 d U
C13 C 0.4721(4) 0.1902(3) 0.3790(3) 0.0401(10) Uani 1 1 d .
H13A H 0.4877 0.1652 0.3203 0.060 Uiso 1 1 calc R
H13B H 0.4437 0.1313 0.4105 0.060 Uiso 1 1 calc R
H13C H 0.5500 0.2195 0.4221 0.060 Uiso 1 1 calc R
C14 C 0.2321(4) 0.2466(3) 0.3244(3) 0.0388(10) Uani 1 1 d .
H14A H 0.1815 0.3108 0.3070 0.058 Uiso 1 1 calc R
H14B H 0.2122 0.2117 0.3778 0.058 Uiso 1 1 calc R
H14C H 0.2130 0.1989 0.2693 0.058 Uiso 1 1 calc R
C15 C 0.4037(4) 0.3829(3) 0.3616(3) 0.0400(10) Uani 1 1 d .
H15 H 0.3346 0.4302 0.3493 0.048 Uiso 1 1 calc R
Cu1 Cu 1.09886(4) 0.06719(4) 1.02478(4) 0.03082(15) Uani 1 1 d U
N1 N 0.2529(3) 0.3142(3) 0.5703(2) 0.0364(8) Uani 1 1 d .
N2 N 0.2860(3) 0.1254(3) 0.6017(2) 0.0363(8) Uani 1 1 d .
N3 N 0.3713(3) 0.2750(3) 0.3542(3) 0.0373(8) Uani 1 1 d .
O1 O 0.9971(2) 0.1502(2) 0.90825(19) 0.0317(6) Uani 1 1 d U
O2 O 0.8303(3) 0.0357(2) 0.86758(19) 0.0344(6) Uani 1 1 d .
O3 O 0.9924(2) 0.3659(2) 0.60079(18) 0.0313(6) Uani 1 1 d .
O4 O 0.8250(2) 0.4809(2) 0.55850(18) 0.0328(6) Uani 1 1 d U
O5 O 0.5114(3) 0.4260(2) 0.3824(2) 0.0391(7) Uani 1 1 d .
O1A O 0.2460(8) 0.9104(7) 0.5665(7) 0.037(2) Uani 0.30 1 d P
H1A H 0.2747 0.9333 0.6248 0.045 Uiso 0.30 1 d PR
H1B H 0.2960 0.9299 0.5343 0.045 Uiso 0.30 1 d PR
O1B O 0.1197(9) 0.8981(8) 0.4508(7) 0.042(2) Uani 0.30 1 d P
H1C H 0.1636 0.8419 0.4496 0.051 Uiso 0.30 1 d PR
H1D H 0.1123 0.9350 0.3995 0.051 Uiso 0.30 1 d PR
O1C O 0.0000 0.0000 0.5000 0.0401(12) Uani 0.80 2 d SP
H1E H -0.0147 0.0250 0.5507 0.048 Uiso 0.40 1 d PR
H1F H -0.0466 0.0326 0.4497 0.048 Uiso 0.40 1 d PR

loop_
_atom_site_aniso_label
_atom_site_aniso_U_11
_atom_site_aniso_U_22
_atom_site_aniso_U_33
_atom_site_aniso_U_23
_atom_site_aniso_U_13
_atom_site_aniso_U_12
C1 0.033(2) 0.032(2) 0.040(2) 0.0058(17) 0.0072(19) -0.0096(16)
C2 0.031(2) 0.0267(19) 0.035(2) -0.0023(16) 0.0016(17) -0.0100(16)
C3 0.026(2) 0.035(2) 0.033(2) -0.0008(17) 0.0032(17) 0.0004(16)
C4 0.034(2) 0.035(2) 0.023(2) 0.0034(16) -0.0017(16) -0.0041(17)
C5 0.034(2) 0.030(2) 0.035(2) 0.0026(16) -0.0033(18) -0.0134(17)
C6 0.032(2) 0.0302(19) 0.031(2) 0.0002(16) 0.0057(17) -0.0106(16)
C7 0.030(2) 0.037(2) 0.029(2) 0.0077(17) -0.0001(17) 0.0064(17)
C8 0.024(2) 0.0330(19) 0.036(2) 0.0001(17) 0.0088(16) 0.0009(16)
C9 0.0269(19) 0.0323(19) 0.033(2) 0.0006(16) 0.0095(17) -0.0080(16)
C10 0.035(2) 0.035(2) 0.033(2) 0.0107(17) 0.0072(18) 0.0088(17)
C11 0.034(2) 0.030(2) 0.028(2) 0.0054(16) -0.0015(17) -0.0061(17)
C12 0.026(2) 0.0338(18) 0.030(2) 0.0002(15) -0.0002(16) -0.0022(15)
C13 0.044(2) 0.036(2) 0.038(3) -0.0094(18) 0.009(2) -0.0113(19)
C14 0.031(2) 0.045(2) 0.038(2) 0.0001(19) 0.0066(18) -0.0081(18)
C15 0.043(3) 0.045(2) 0.028(2) 0.0026(18) 0.0058(19) -0.005(2)
Cu1 0.0302(3) 0.0295(2) 0.0292(3) 0.00108(19) 0.00352(19) 0.0015(2)
N1 0.0340(18) 0.0366(18) 0.029(2) -0.0089(14) -0.0047(15) -0.0023(15)
N2 0.0317(18) 0.0373(18) 0.038(2) -0.0038(14) 0.0070(15) -0.0140(15)
N3 0.0338(19) 0.0346(18) 0.037(2) 0.0010(15) 0.0001(15) -0.0058(15)
O1 0.0266(14) 0.0301(14) 0.0291(15) 0.0069(10) -0.0056(11) -0.0067(10)
O2 0.0300(14) 0.0365(15) 0.0279(15) -0.0042(11) -0.0049(11) -0.0142(11)
O3 0.0308(14) 0.0361(14) 0.0266(15) 0.0044(11) 0.0083(12) 0.0062(11)
O4 0.0315(14) 0.0360(13) 0.0259(14) 0.0089(11) 0.0009(11) 0.0042(11)
O5 0.0356(16) 0.0405(15) 0.0392(17) 0.0005(13) 0.0081(13) -0.0014(13)
O1A 0.024(5) 0.039(5) 0.045(6) 0.010(4) 0.006(4) -0.011(4)
O1B 0.046(6) 0.044(5) 0.039(6) 0.012(4) 0.016(5) 0.020(4)
O1C 0.033(3) 0.041(3) 0.038(3) 0.006(2) -0.002(2) 0.009(2)

loop_
_atom_type_symbol
_atom_type_description
_atom_type_scat_dispersion_real
_atom_type_scat_dispersion_imag
_atom_type_scat_source
C C 0.0033 0.0016 'International Tables Vol C Tables 4.2.6.8 and 6.1.1.4'
H H 0.0000 0.0000 'International Tables Vol C Tables 4.2.6.8 and 6.1.1.4'
N N 0.0061 0.0033 'International Tables Vol C Tables 4.2.6.8 and 6.1.1.4'
O O 0.0106 0.0060 'International Tables Vol C Tables 4.2.6.8 and 6.1.1.4'
Cu Cu 0.3201 1.2651 'International Tables Vol C Tables 4.2.6.8 and 6.1.1.4'

loop_
_geom_angle_atom_site_label_1
_geom_angle_atom_site_label_2
_geom_angle_atom_site_label_3
_geom_angle
_geom_angle_site_symmetry_1
_geom_angle_site_symmetry_3
N2 C1 N1 120.7(4) . .
N2 C1 H1 119.6 . .
N1 C1 H1 119.6 . .
N2 C2 C3 120.7(4) . .
N2 C2 H2 119.6 . .
C3 C2 H2 119.6 . .
C4 C3 C2 118.6(4) . .
C4 C3 C5 123.7(3) . .
C2 C3 C5 117.7(3) . .
N1 C4 C3 120.2(3) . .
N1 C4 H4 119.9 . .
C3 C4 H4 119.9 . .
C10 C5 C6 120.2(4) . .
C10 C5 C3 120.9(4) . .
C6 C5 C3 118.7(3) . .
C7 C6 C5 119.5(4) . .
C7 C6 H6 120.2 . .
C5 C6 H6 120.2 . .
C8 C7 C6 120.8(3) . .
C8 C7 C11 121.6(3) . .
C6 C7 C11 117.6(3) . .
C7 C8 C9 119.8(3) . .
C7 C8 H8 120.1 . .
C9 C8 H8 120.1 . .
C8 C9 C10 120.0(3) . .
C8 C9 C12 120.2(3) . .
C10 C9 C12 119.5(3) . .
C5 C10 C9 119.7(4) . .
C5 C10 H10 120.2 . .
C9 C10 H10 120.2 . .
O2 C11 O1 126.3(3) . .
O2 C11 C7 116.6(3) . .
O1 C11 C7 117.2(3) . .
O4 C12 O3 125.4(4) . .
O4 C12 C9 117.8(3) . .
O3 C12 C9 116.8(3) . .
N3 C13 H13A 109.5 . .
N3 C13 H13B 109.5 . .
H13A C13 H13B 109.5 . .
N3 C13 H13C 109.5 . .
H13A C13 H13C 109.5 . .
H13B C13 H13C 109.5 . .
N3 C14 H14A 109.5 . .
N3 C14 H14B 109.5 . .
H14A C14 H14B 109.5 . .
N3 C14 H14C 109.5 . .
H14A C14 H14C 109.5 . .
H14B C14 H14C 109.5 . .
O5 C15 N3 129.6(4) . .
O5 C15 H15 115.2 . .
N3 C15 H15 115.2 . .
O4 Cu1 O2 89.15(12) 2_746 3_757
O4 Cu1 O1 90.16(12) 2_746 .
O2 Cu1 O1 168.25(10) 3_757 .
O4 Cu1 O3 168.56(10) 2_746 4_566
O2 Cu1 O3 89.83(12) 3_757 4_566
O1 Cu1 O3 88.53(12) . 4_566
O4 Cu1 N1 97.05(13) 2_746 4_666
O2 Cu1 N1 96.80(11) 3_757 4_666
O1 Cu1 N1 94.93(11) . 4_666
O3 Cu1 N1 94.39(13) 4_566 4_666
O4 Cu1 Cu1 87.22(9) 2_746 3_757
O2 Cu1 Cu1 84.10(8) 3_757 3_757
O1 Cu1 Cu1 84.15(8) . 3_757
O3 Cu1 Cu1 81.34(8) 4_566 3_757
N1 Cu1 Cu1 175.64(10) 4_666 3_757
C1 N1 C4 119.9(3) . .
C1 N1 Cu1 111.4(3) . 4_465
C4 N1 Cu1 128.6(3) . 4_465
C2 N2 C1 119.9(3) . .
C15 N3 C13 121.1(3) . .
C15 N3 C14 117.8(3) . .
C13 N3 C14 121.1(3) . .
C11 O1 Cu1 121.8(2) . .
C11 O2 Cu1 123.6(2) . 3_757
C12 O3 Cu1 125.3(2) . 4_565
C12 O4 Cu1 120.4(2) . 2_756
O1B O1A H1A 151.9 . .
O1B O1A H1B 87.8 . .
H1A O1A H1B 109.5 . .
O1A O1B H1C 79.1 . .
O1A O1B H1D 126.5 . .
H1C O1B H1D 109.5 . .
H1E O1C H1F 109.5 . .

loop_
_geom_bond_atom_site_label_1
_geom_bond_atom_site_label_2
_geom_bond_distance
_geom_bond_site_symmetry_2
C1 N2 1.379(5) .
C1 N1 1.380(5) .
C1 H1 0.9300 .
C2 N2 1.376(5) .
C2 C3 1.403(5) .
C2 H2 0.9300 .
C3 C4 1.400(5) .
C3 C5 1.501(5) .
C4 N1 1.387(5) .
C4 H4 0.9300 .
C5 C10 1.387(5) .
C5 C6 1.397(5) .
C6 C7 1.394(5) .
C6 H6 0.9300 .
C7 C8 1.381(5) .
C7 C11 1.511(5) .
C8 C9 1.393(5) .
C8 H8 0.9300 .
C9 C10 1.406(5) .
C9 C12 1.500(5) .
C10 H10 0.9300 .
C11 O2 1.241(4) .
C11 O1 1.275(4) .
C12 O4 1.261(4) .
C12 O3 1.277(5) .
C13 N3 1.487(5) .
C13 H13A 0.9600 .
C13 H13B 0.9600 .
C13 H13C 0.9600 .
C14 N3 1.491(5) .
C14 H14A 0.9600 .
C14 H14B 0.9600 .
C14 H14C 0.9600 .
C15 O5 1.243(5) .
C15 N3 1.383(5) .
C15 H15 0.9300 .
Cu1 O4 1.966(3) 2_746
Cu1 O2 1.975(3) 3_757
Cu1 O1 1.995(3) .
Cu1 O3 1.998(3) 4_566
Cu1 N1 2.183(4) 4_666
Cu1 Cu1 2.6508(15) 3_757
N1 Cu1 2.183(3) 4_465
O2 Cu1 1.975(3) 3_757
O3 Cu1 1.998(3) 4_565
O4 Cu1 1.966(3) 2_756
O1A O1B 1.817(13) .
O1A H1A 0.8501 .
O1A H1B 0.8500 .
O1B H1C 0.8500 .
O1B H1D 0.8500 .
O1C H1E 0.8500 .
O1C H1F 0.8500 .

loop_
_geom_torsion_atom_site_label_1
_geom_torsion_atom_site_label_2
_geom_torsion_atom_site_label_3
_geom_torsion_atom_site_label_4
_geom_torsion
_geom_torsion_site_symmetry_1
_geom_torsion_site_symmetry_4
N2 C2 C3 C4 0.4(6) . .
N2 C2 C3 C5 177.6(4) . .
C2 C3 C4 N1 0.0(6) . .
C5 C3 C4 N1 -177.1(4) . .
C4 C3 C5 C10 -39.9(6) . .
C2 C3 C5 C10 143.1(4) . .
C4 C3 C5 C6 144.6(4) . .
C2 C3 C5 C6 -32.5(6) . .
C10 C5 C6 C7 -0.9(6) . .
C3 C5 C6 C7 174.7(4) . .
C5 C6 C7 C8 0.5(6) . .
C5 C6 C7 C11 177.6(4) . .
C6 C7 C8 C9 0.0(6) . .
C11 C7 C8 C9 -177.0(3) . .
C7 C8 C9 C10 -0.1(6) . .
C7 C8 C9 C12 -173.7(4) . .
C6 C5 C10 C9 0.7(6) . .
C3 C5 C10 C9 -174.7(4) . .
C8 C9 C10 C5 -0.3(6) . .
C12 C9 C10 C5 173.4(4) . .
C8 C7 C11 O2 -155.3(4) . .
C6 C7 C11 O2 27.7(5) . .
C8 C7 C11 O1 24.6(6) . .
C6 C7 C11 O1 -152.4(4) . .
C8 C9 C12 O4 -156.9(4) . .
C10 C9 C12 O4 29.5(5) . .
C8 C9 C12 O3 22.4(5) . .
C10 C9 C12 O3 -151.2(4) . .
N2 C1 N1 C4 0.7(6) . .
N2 C1 N1 Cu1 -177.3(3) . 4_465
C3 C4 N1 C1 -0.5(6) . .
C3 C4 N1 Cu1 177.1(3) . 4_465
C3 C2 N2 C1 -0.3(6) . .
N1 C1 N2 C2 -0.3(6) . .
O5 C15 N3 C13 4.5(7) . .
O5 C15 N3 C14 -178.0(4) . .
O2 C11 O1 Cu1 -2.5(6) . .
C7 C11 O1 Cu1 177.6(3) . .
O4 Cu1 O1 C11 88.4(3) 2_746 .
O2 Cu1 O1 C11 1.9(7) 3_757 .
O3 Cu1 O1 C11 -80.2(3) 4_566 .
N1 Cu1 O1 C11 -174.5(3) 4_666 .
Cu1 Cu1 O1 C11 1.3(3) 3_757 .
O1 C11 O2 Cu1 2.4(6) . 3_757
C7 C11 O2 Cu1 -177.7(3) . 3_757
O4 C12 O3 Cu1 -6.8(6) . 4_565
C9 C12 O3 Cu1 174.0(2) . 4_565
O3 C12 O4 Cu1 6.7(5) . 2_756
C9 C12 O4 Cu1 -174.1(2) . 2_756
